data_7026743
loop_
_publ_author_name
'Schmitt, Wolfgang'
'Zhang, Lei'
'Anson, Christopher E.'
'Powell, Annie K.'

_publ_section_title
;
 Aggregation of dinuclear {Fe2hpdta} units to form polynuclear
 oxy/hydroxy-bridged Fe(III) coordination complexes.
;
_journal_issue 42
_journal_name_full 'Dalton transactions (Cambridge, England : 2003)'
_journal_page_first 10279
_journal_page_last 10285
_journal_paper_doi 10.1039/c0dt00655f
_journal_volume 39
_journal_year 2010
_chemical_formula_sum 'C68 H116 Fe18 N36 O82'
_chemical_formula_weight 3755.28
_chemical_name_systematic
;
?
;
_space_group_IT_number 2
_symmetry_space_group_name_Hall '-P 1'
_symmetry_space_group_name_H-M 'P -1'
_atom_sites_solution_hydrogens geom
_atom_sites_solution_primary direct
_atom_sites_solution_secondary difmap
_audit_creation_method SHELXL-97
_cell_angle_alpha 64.4540(10)
_cell_angle_beta 81.699(2)
_cell_angle_gamma 87.770(2)
_cell_formula_units_Z 2
_cell_length_a 17.0895(13)
_cell_length_b 23.847(2)
_cell_length_c 24.049(2)
_cell_measurement_temperature 200(2)
_cell_volume 8747.0(12)
_computing_structure_refinement 'SHELXL-97 (Sheldrick, 1997)'
_computing_structure_solution 'SHELXS-97 (Sheldrick, 1990)'
_diffrn_ambient_temperature 200(2)
_diffrn_measured_fraction_theta_full 0.981
_diffrn_measured_fraction_theta_max 0.981
_diffrn_radiation_monochromator graphite
_diffrn_radiation_source 'fine-focus sealed tube'
_diffrn_radiation_type MoK\a
_diffrn_radiation_wavelength 0.71073
_diffrn_reflns_av_R_equivalents 0.0722
_diffrn_reflns_av_sigmaI/netI 0.1787
_diffrn_reflns_limit_h_max 20
_diffrn_reflns_limit_h_min -17
_diffrn_reflns_limit_k_max 21
_diffrn_reflns_limit_k_min -28
_diffrn_reflns_limit_l_max 28
_diffrn_reflns_limit_l_min -28
_diffrn_reflns_number 36718
_diffrn_reflns_theta_full 25.00
_diffrn_reflns_theta_max 25.00
_diffrn_reflns_theta_min 1.01
_exptl_absorpt_coefficient_mu 1.533
_exptl_absorpt_correction_T_max 0.743
_exptl_absorpt_correction_T_min 0.736
_exptl_absorpt_correction_type empirical
_exptl_absorpt_process_details 'SADABS (Bruker AXS Inc., 2000)'
_exptl_crystal_colour 'dark red'
_exptl_crystal_density_diffrn 1.426
_exptl_crystal_density_method 'not measured'
_exptl_crystal_description unsymmetrical
_exptl_crystal_F_000 3800
_exptl_crystal_size_max 0.2
_exptl_crystal_size_mid 0.2
_exptl_crystal_size_min 0.2
_refine_diff_density_max 3.098
_refine_diff_density_min -0.754
_refine_diff_density_rms 0.174
_refine_ls_extinction_method none
_refine_ls_goodness_of_fit_ref 0.953
_refine_ls_hydrogen_treatment constr
_refine_ls_matrix_type full
_refine_ls_number_parameters 1842
_refine_ls_number_reflns 30833
_refine_ls_number_restraints 233
_refine_ls_restrained_S_all 0.951
_refine_ls_R_factor_all 0.1536
_refine_ls_R_factor_gt 0.0788
_refine_ls_shift/su_max 0.013
_refine_ls_shift/su_mean 0.000
_refine_ls_structure_factor_coef Fsqd
_refine_ls_weighting_details 'calc w=1/[\s^2^(Fo^2^)+(0.1157P)^2^+0.0000P] where P=(Fo^2^+2Fc^2^)/3'
_refine_ls_weighting_scheme calc
_refine_ls_wR_factor_gt 0.2082
_refine_ls_wR_factor_ref 0.2355
_reflns_number_gt 13706
_reflns_number_total 30833
_reflns_threshold_expression >2sigma(I)
_cod_data_source_file c0dt00655f.txt
_cod_data_source_block a
_cod_original_cell_volume 8746.9(12)
_cod_original_sg_symbol_H-M p-1
_cod_database_code 7026743

loop_
_symmetry_equiv_pos_as_xyz
'x, y, z'
'-x, -y, -z'

loop_
_atom_site_label
_atom_site_type_symbol
_atom_site_fract_x
_atom_site_fract_y
_atom_site_fract_z
_atom_site_U_iso_or_equiv
_atom_site_adp_type
_atom_site_occupancy
_atom_site_symmetry_multiplicity
_atom_site_calc_flag
_atom_site_refinement_flags
_atom_site_disorder_assembly
_atom_site_disorder_group
Fe1 Fe 0.40722(8) 0.46829(6) 0.81068(6) 0.0246(3) Uani 1 1 d . . .
Fe2 Fe 0.48480(9) 0.58405(7) 0.78870(6) 0.0295(4) Uani 1 1 d . . .
Fe3 Fe 0.29129(9) 0.50579(7) 0.88822(6) 0.0325(4) Uani 1 1 d . . .
Fe4 Fe 0.53707(9) 0.53125(7) 0.67262(6) 0.0270(3) Uani 1 1 d . . .
Fe5 Fe 0.29374(9) 0.34488(7) 0.92710(6) 0.0298(4) Uani 1 1 d . . .
Fe6 Fe 0.33399(9) 0.50411(7) 0.67278(6) 0.0286(4) Uani 1 1 d . . .
Fe7 Fe 0.50080(8) 0.34751(7) 0.91789(6) 0.0278(3) Uani 1 1 d . . .
Fe8 Fe 0.33232(8) 0.36928(7) 0.76375(6) 0.0275(3) Uani 1 1 d . . .
Fe9 Fe 0.53655(8) 0.36736(7) 0.78473(6) 0.0278(3) Uani 1 1 d . . .
Fe10 Fe 0.15157(8) 0.04547(7) 0.67929(6) 0.0271(3) Uani 1 1 d . . .
Fe11 Fe 0.25471(9) 0.14567(7) 0.58418(6) 0.0338(4) Uani 1 1 d . . .
Fe12 Fe 0.03346(9) 0.12333(8) 0.60543(7) 0.0377(4) Uani 1 1 d . . .
Fe13 Fe 0.34648(9) 0.00349(7) 0.66064(6) 0.0308(4) Uani 1 1 d . . .
Fe14 Fe -0.03824(9) 0.02097(7) 0.75958(6) 0.0345(4) Uani 1 1 d . . .
Fe15 Fe 0.19387(9) -0.07507(7) 0.63549(6) 0.0319(4) Uani 1 1 d . . .
Fe16 Fe 0.11792(9) 0.06426(7) 0.81693(6) 0.0307(4) Uani 1 1 d . . .
Fe17 Fe 0.09236(9) -0.10485(7) 0.75785(6) 0.0347(4) Uani 1 1 d . . .
Fe18 Fe 0.22804(9) -0.03489(7) 0.81289(6) 0.0310(4) Uani 1 1 d . . .
O1 O 0.3896(4) 0.5390(3) 0.8344(3) 0.0314(16) Uani 1 1 d . . .
O2 O 0.4903(4) 0.5299(3) 0.7482(3) 0.0240(15) Uani 1 1 d . . .
O3 O 0.3195(4) 0.4295(3) 0.8833(3) 0.0300(16) Uani 1 1 d . . .
O4 O 0.3488(4) 0.4548(3) 0.7571(3) 0.0267(15) Uani 1 1 d . . .
O5 O 0.4824(4) 0.4070(3) 0.8382(3) 0.0276(16) Uani 1 1 d . . .
O6 O 0.4418(4) 0.3400(3) 0.7634(3) 0.0284(16) Uani 1 1 d . . .
O7 O 0.5427(4) 0.4394(3) 0.7009(3) 0.0301(16) Uani 1 1 d . . .
O8 O 0.3215(4) 0.3215(3) 0.8557(3) 0.0359(18) Uani 1 1 d . . .
O9 O 0.3383(4) 0.4217(3) 0.6701(3) 0.0307(16) Uani 1 1 d . . .
O10 O 0.5382(4) 0.2974(3) 0.8702(3) 0.0324(17) Uani 1 1 d . . .
O11 O 0.4432(4) 0.5308(3) 0.6313(3) 0.0281(16) Uani 1 1 d . . .
O12 O 0.6561(4) 0.5297(3) 0.6757(3) 0.0358(18) Uani 1 1 d . . .
O13 O 0.5439(4) 0.6268(3) 0.6302(3) 0.0337(17) Uani 1 1 d . . .
O14 O 0.7660(5) 0.4913(5) 0.6475(4) 0.068(3) Uani 1 1 d . . .
O15 O 0.5823(5) 0.7161(3) 0.5483(3) 0.050(2) Uani 1 1 d . . .
O16 O 0.2131(4) 0.5019(3) 0.6786(3) 0.0373(18) Uani 1 1 d . . .
O17 O 0.1113(5) 0.5098(4) 0.6269(4) 0.062(2) Uani 1 1 d . . .
O18 O 0.3199(4) 0.5873(3) 0.6768(3) 0.0420(19) Uani 1 1 d . . .
O19 O 0.3099(7) 0.6898(4) 0.6213(4) 0.077(3) Uani 1 1 d . . .
O20 O 0.3946(4) 0.3070(3) 0.9548(3) 0.0328(17) Uani 1 1 d . . .
O21 O 0.2614(4) 0.3569(3) 1.0063(3) 0.0401(19) Uani 1 1 d . . .
O22 O 0.2075(6) 0.3179(4) 1.1062(4) 0.081(3) Uani 1 1 d . . .
O23 O 0.1794(4) 0.3373(4) 0.9184(3) 0.043(2) Uani 1 1 d . . .
O24 O 0.1019(5) 0.2721(4) 0.9023(4) 0.071(3) Uani 1 1 d . . .
O25 O 0.6187(4) 0.3649(3) 0.9189(3) 0.0358(18) Uani 1 1 d . . .
O26 O 0.7316(5) 0.3170(4) 0.9453(4) 0.058(2) Uani 1 1 d . . .
O27 O 0.4774(4) 0.3999(3) 0.9662(3) 0.0351(17) Uani 1 1 d . . .
O28 O 0.4687(8) 0.3998(5) 1.0578(4) 0.103(4) Uani 1 1 d . . .
O29 O 0.1449(4) 0.1259(3) 0.6033(3) 0.0353(17) Uani 1 1 d . . .
O30 O 0.2673(4) 0.0624(3) 0.6434(3) 0.0311(16) Uani 1 1 d . . .
O31 O 0.0337(4) 0.0574(3) 0.6880(3) 0.0303(16) Uani 1 1 d . . .
O32 O 0.1387(4) -0.0323(3) 0.6798(3) 0.0287(16) Uani 1 1 d . . .
O33 O 0.1706(4) 0.0382(3) 0.7577(3) 0.0287(16) Uani 1 1 d . . .
O34 O 0.1627(4) -0.1042(3) 0.8164(3) 0.0384(18) Uani 1 1 d . . .
O35 O 0.3039(4) -0.0488(3) 0.7494(3) 0.0333(17) Uani 1 1 d . . .
O36 O 0.0130(4) -0.0612(3) 0.7932(3) 0.0359(18) Uani 1 1 d . . .
O37 O 0.1665(4) -0.1494(3) 0.7179(3) 0.0337(17) Uani 1 1 d . . .
O38 O 0.1545(4) -0.0175(3) 0.8764(3) 0.0326(17) Uani 1 1 d . . .
O39 O 0.3053(4) -0.0629(3) 0.6425(3) 0.0320(17) Uani 1 1 d . . .
O40 O 0.4052(5) 0.0501(3) 0.5723(3) 0.0416(19) Uani 1 1 d . . .
O41 O 0.5180(5) 0.0727(4) 0.5092(4) 0.058(2) Uani 1 1 d . . .
O42 O 0.4268(4) 0.0390(3) 0.6931(3) 0.0398(19) Uani 1 1 d . . .
O43 O 0.5120(5) 0.0082(4) 0.7622(4) 0.056(2) Uani 1 1 d . . .
O44 O 0.1023(4) -0.1057(3) 0.6056(3) 0.0377(18) Uani 1 1 d . . .
O45 O 0.0630(5) -0.1884(4) 0.5942(4) 0.062(3) Uani 1 1 d . . .
O46 O 0.2094(4) -0.0060(3) 0.5467(3) 0.0374(18) Uani 1 1 d . . .
O47 O 0.2574(6) 0.0183(4) 0.4506(4) 0.063(3) Uani 1 1 d . . .
O48 O 0.0071(4) 0.0382(3) 0.8232(3) 0.0338(17) Uani 1 1 d . . .
O49 O -0.1187(5) -0.0203(4) 0.7334(3) 0.048(2) Uani 1 1 d . . .
O50 O -0.1988(6) -0.1035(6) 0.7684(4) 0.100(4) Uani 1 1 d . . .
O51 O -0.1031(4) 0.1009(4) 0.7347(3) 0.048(2) Uani 1 1 d . . .
O52 O -0.2084(5) 0.1503(6) 0.7527(4) 0.087(4) Uani 1 1 d . . .
O53 O 0.2075(4) 0.1063(3) 0.8365(3) 0.0380(18) Uani 1 1 d . . .
O54 O 0.2513(4) 0.1189(4) 0.9140(4) 0.048(2) Uani 1 1 d . . .
O55 O 0.0922(4) 0.1508(3) 0.7575(3) 0.0370(18) Uani 1 1 d . . .
O56 O 0.0203(5) 0.2329(4) 0.7503(4) 0.061(2) Uani 1 1 d . . .
O61 O 0.0456(7) -0.1427(5) 1.0067(5) 0.093(4) Uani 1 1 d . . .
O62 O 0.1125(6) -0.1737(5) 0.9454(4) 0.073(3) Uani 1 1 d . . .
O63 O -0.0039(7) -0.1417(7) 0.9278(5) 0.106(5) Uani 1 1 d . . .
O71 O 0.4702(5) 0.2956(4) 0.6723(4) 0.054(2) Uani 1 1 d . A .
O72 O 0.5031(5) 0.3255(4) 0.5739(3) 0.054(2) Uani 1 1 d . A .
O81 O 0.8053(6) 0.0504(4) 1.0035(4) 0.063(3) Uani 1 1 d . . .
O82 O 0.8096(7) 0.1187(6) 0.9065(4) 0.104(4) Uani 1 1 d . . .
O83 O 0.7453(6) 0.1402(6) 0.9787(5) 0.091(4) Uani 1 1 d . . .
O91 O 0.2164(9) 0.4097(5) 0.5650(7) 0.129(5) Uani 1 1 d . . .
O92 O 0.1977(8) 0.3212(6) 0.5744(6) 0.115(4) Uani 1 1 d . . .
O93 O 0.2924(8) 0.3365(7) 0.6116(5) 0.113(5) Uani 1 1 d . . .
C1 C 0.4567(6) 0.5636(5) 0.5651(4) 0.029(2) Uani 1 1 d U . .
H1A H 0.4621 0.6082 0.5533 0.035 Uiso 1 1 calc R . .
C2 C 0.5361(6) 0.5402(5) 0.5430(4) 0.033(2) Uani 1 1 d U . .
H2A H 0.5325 0.4958 0.5551 0.039 Uiso 1 1 calc R . .
H2B H 0.5492 0.5615 0.4981 0.039 Uiso 1 1 calc R . .
C3 C 0.6641(6) 0.5143(5) 0.5843(5) 0.037(2) Uani 1 1 d U . .
H3A H 0.7034 0.5298 0.5474 0.044 Uiso 1 1 calc R . .
H3B H 0.6480 0.4725 0.5929 0.044 Uiso 1 1 calc R . .
C4 C 0.6979(7) 0.5133(6) 0.6369(5) 0.040(3) Uani 1 1 d U . .
C5 C 0.6206(7) 0.6200(5) 0.5448(5) 0.038(3) Uani 1 1 d U . .
H5A H 0.6118 0.6380 0.5017 0.046 Uiso 1 1 calc R . .
H5B H 0.6770 0.6227 0.5452 0.046 Uiso 1 1 calc R . .
C6 C 0.5788(7) 0.6583(5) 0.5756(5) 0.040(3) Uani 1 1 d U . .
C7 C 0.3845(6) 0.5516(5) 0.5401(4) 0.030(2) Uani 1 1 d U . .
H7A H 0.3857 0.5801 0.4966 0.037 Uiso 1 1 calc R . .
H7B H 0.3845 0.5094 0.5439 0.037 Uiso 1 1 calc R . .
C8 C 0.2417(6) 0.5353(6) 0.5690(5) 0.046(3) Uani 1 1 d U . .
H8A H 0.2544 0.4996 0.5603 0.055 Uiso 1 1 calc R . .
H8B H 0.2185 0.5663 0.5343 0.055 Uiso 1 1 calc R . .
C9 C 0.1826(7) 0.5156(5) 0.6295(5) 0.039(3) Uani 1 1 d U . .
C10 C 0.3047(7) 0.6259(5) 0.5687(5) 0.042(3) Uani 1 1 d U . .
H10A H 0.2528 0.6395 0.5571 0.050 Uiso 1 1 calc R . .
H10B H 0.3437 0.6521 0.5345 0.050 Uiso 1 1 calc R . .
C11 C 0.3139(7) 0.6354(6) 0.6257(5) 0.043(3) Uani 1 1 d U . .
C12 C 0.3908(6) 0.2548(5) 1.0137(4) 0.032(2) Uani 1 1 d U . .
H12A H 0.3727 0.2692 1.0458 0.039 Uiso 1 1 calc R . .
C13 C 0.3242(7) 0.2118(5) 1.0140(5) 0.041(3) Uani 1 1 d U . .
H13A H 0.3406 0.1962 0.9830 0.049 Uiso 1 1 calc R . .
H13B H 0.3141 0.1766 1.0545 0.049 Uiso 1 1 calc R . .
C14 C 0.2095(7) 0.2545(6) 1.0538(5) 0.049(3) Uani 1 1 d U . .
H14A H 0.2221 0.2195 1.0910 0.059 Uiso 1 1 calc R . .
H14B H 0.1530 0.2525 1.0534 0.059 Uiso 1 1 calc R . .
C15 C 0.2288(7) 0.3122(6) 1.0574(5) 0.052(3) Uani 1 1 d U . .
C16 C 0.2007(7) 0.2266(5) 0.9693(5) 0.045(3) Uani 1 1 d U . .
H16A H 0.1633 0.1952 1.0001 0.054 Uiso 1 1 calc R . .
H16B H 0.2323 0.2085 0.9447 0.054 Uiso 1 1 calc R . .
C17 C 0.1570(7) 0.2821(6) 0.9277(5) 0.047(3) Uani 1 1 d U . .
C18 C 0.4673(6) 0.2269(5) 1.0256(5) 0.034(2) Uani 1 1 d U . .
H18A H 0.4813 0.2035 1.0013 0.041 Uiso 1 1 calc R . .
H18B H 0.4652 0.1986 1.0694 0.041 Uiso 1 1 calc R . .
C19 C 0.6098(6) 0.2635(5) 0.9977(5) 0.037(2) Uani 1 1 d U . .
H19A H 0.6135 0.2309 0.9836 0.045 Uiso 1 1 calc R . .
H19B H 0.6310 0.2478 1.0368 0.045 Uiso 1 1 calc R . .
C20 C 0.6582(7) 0.3170(5) 0.9519(5) 0.036(2) Uani 1 1 d U . .
C21 C 0.5153(7) 0.3084(5) 1.0504(4) 0.038(3) Uani 1 1 d U . .
H21A H 0.5261 0.2885 1.0912 0.046 Uiso 1 1 calc R . .
C22 C 0.4841(7) 0.3739(5) 1.0245(5) 0.041(3) Uani 1 1 d U . .
C23 C 0.6340(8) 0.5273(8) 0.8405(6) 0.086(5) Uani 1 1 d U . .
H23A H 0.6656 0.5142 0.8742 0.104 Uiso 1 1 calc R . .
H23B H 0.6394 0.4971 0.8233 0.104 Uiso 1 1 calc R . .
C24 C 0.6627(8) 0.5872(8) 0.7929(6) 0.085(5) Uani 1 1 d U . .
H24A H 0.7137 0.5821 0.7722 0.103 Uiso 1 1 calc R . .
H24B H 0.6709 0.6140 0.8127 0.103 Uiso 1 1 calc R . .
C25 C 0.4216(11) 0.7147(6) 0.7244(6) 0.085(5) Uani 1 1 d U . .
H25A H 0.4332 0.7507 0.6847 0.102 Uiso 1 1 calc R . .
H25B H 0.3665 0.7158 0.7407 0.102 Uiso 1 1 calc R . .
C26 C 0.4718(12) 0.7162(8) 0.7674(8) 0.104(5) Uani 1 1 d U . .
H26A H 0.4952 0.7530 0.7620 0.125 Uiso 1 1 calc R . .
C27 C 0.1514(8) 0.5045(9) 0.8302(7) 0.090(5) Uani 1 1 d U . .
H27A H 0.1305 0.4921 0.8036 0.108 Uiso 1 1 calc R . .
C28 C 0.1128(8) 0.4888(9) 0.8905(7) 0.091(5) Uani 1 1 d U . .
H28A H 0.0741 0.4555 0.9019 0.109 Uiso 1 1 calc R . .
H28B H 0.0851 0.5245 0.8921 0.109 Uiso 1 1 calc R . .
C29 C 0.3417(12) 0.5396(8) 0.9829(8) 0.105(5) Uani 1 1 d U . .
H29A H 0.3811 0.5448 1.0033 0.126 Uiso 1 1 calc R . .
C30 C 0.2898(11) 0.5829(8) 0.9594(8) 0.098(5) Uani 1 1 d U . .
H30A H 0.2738 0.6095 0.9777 0.118 Uiso 1 1 calc R . .
C31 C 0.2166(7) 0.2748(6) 0.7686(5) 0.049(3) Uani 1 1 d U . .
H31A H 0.2053 0.2512 0.8134 0.059 Uiso 1 1 calc R . .
H31B H 0.1997 0.2499 0.7493 0.059 Uiso 1 1 calc R . .
C32 C 0.1725(7) 0.3336(6) 0.7491(6) 0.049(3) Uani 1 1 d U . .
H32A H 0.1777 0.3546 0.7040 0.059 Uiso 1 1 calc R . .
H32B H 0.1168 0.3246 0.7653 0.059 Uiso 1 1 calc R . .
C33 C 0.6951(7) 0.3339(7) 0.7342(6) 0.061(3) Uani 1 1 d U . .
H33A H 0.7294 0.3009 0.7331 0.073 Uiso 1 1 calc R . .
H33B H 0.7046 0.3694 0.6938 0.073 Uiso 1 1 calc R . .
C34 C 0.7126(7) 0.3510(7) 0.7814(6) 0.060(3) Uani 1 1 d U . .
H34A H 0.7654 0.3696 0.7702 0.072 Uiso 1 1 calc R . .
H34B H 0.7109 0.3142 0.8207 0.072 Uiso 1 1 calc R . .
C35 C 0.3640(7) -0.0936(5) 0.6198(5) 0.039(2) Uani 1 1 d U . .
H35A H 0.3864 -0.0649 0.5774 0.047 Uiso 1 1 calc R . .
C36 C 0.4290(7) -0.1105(5) 0.6608(5) 0.044(3) Uani 1 1 d U . .
H36A H 0.4085 -0.1396 0.7030 0.053 Uiso 1 1 calc R . .
H36B H 0.4720 -0.1298 0.6450 0.053 Uiso 1 1 calc R . .
C37 C 0.5119(7) -0.0169(6) 0.6042(5) 0.049(3) Uani 1 1 d U . .
H37A H 0.5312 -0.0435 0.5843 0.058 Uiso 1 1 calc R . .
H37B H 0.5570 -0.0039 0.6165 0.058 Uiso 1 1 calc R . .
C38 C 0.4777(7) 0.0387(6) 0.5583(5) 0.042(3) Uani 1 1 d U . .
C39 C 0.4886(7) -0.0601(5) 0.7166(5) 0.043(3) Uani 1 1 d U . .
H39A H 0.5446 -0.0686 0.7130 0.051 Uiso 1 1 calc R . .
H39B H 0.4617 -0.0946 0.7528 0.051 Uiso 1 1 calc R . .
C40 C 0.4756(7) 0.0006(6) 0.7242(5) 0.044(3) Uani 1 1 d U . .
C41 C 0.3263(7) -0.1499(5) 0.6177(5) 0.040(3) Uani 1 1 d U . .
H41A H 0.3627 -0.1663 0.5939 0.048 Uiso 1 1 calc R . .
H41B H 0.3125 -0.1824 0.6595 0.048 Uiso 1 1 calc R . .
C42 C 0.1988(7) -0.1798(5) 0.6020(6) 0.050(3) Uani 1 1 d U . .
H42A H 0.2024 -0.2124 0.6433 0.060 Uiso 1 1 calc R . .
H42B H 0.2126 -0.1972 0.5722 0.060 Uiso 1 1 calc R . .
C43 C 0.1153(7) -0.1566(6) 0.5988(5) 0.045(3) Uani 1 1 d U . .
C44 C 0.2712(7) -0.0838(5) 0.5200(5) 0.039(3) Uani 1 1 d U . .
H44A H 0.3276 -0.0829 0.5063 0.046 Uiso 1 1 calc R . .
H44B H 0.2448 -0.1003 0.4969 0.046 Uiso 1 1 calc R . .
C45 C 0.2460(7) -0.0197(6) 0.5037(5) 0.041(3) Uani 1 1 d U . .
C46 C -0.0518(6) 0.0465(5) 0.8677(4) 0.034(2) Uani 1 1 d U . .
H46A H -0.0790 0.0856 0.8478 0.041 Uiso 1 1 calc R . .
C47 C -0.1106(6) -0.0088(5) 0.8921(4) 0.037(2) Uani 1 1 d U . .
H47A H -0.0838 -0.0477 0.9113 0.044 Uiso 1 1 calc R . .
H47B H -0.1522 -0.0060 0.9227 0.044 Uiso 1 1 calc R . .
C48 C -0.1721(8) -0.0653(6) 0.8416(5) 0.060(3) Uani 1 1 d U . .
H48A H -0.2269 -0.0732 0.8608 0.072 Uiso 1 1 calc R . .
H48B H -0.1410 -0.0988 0.8674 0.072 Uiso 1 1 calc R . .
C49 C -0.1645(8) -0.0633(7) 0.7764(6) 0.061(3) Uani 1 1 d U . .
C50 C -0.2053(7) 0.0426(6) 0.8167(5) 0.057(3) Uani 1 1 d U . .
H50A H -0.2297 0.0500 0.8519 0.068 Uiso 1 1 calc R . .
H50B H -0.2462 0.0275 0.8022 0.068 Uiso 1 1 calc R . .
C51 C -0.1701(8) 0.1036(7) 0.7648(6) 0.057(3) Uani 1 1 d U . .
C52 C -0.0101(6) 0.0478(5) 0.9179(4) 0.033(2) Uani 1 1 d U . .
H52A H -0.0457 0.0608 0.9451 0.039 Uiso 1 1 calc R . .
H52B H 0.0085 0.0067 0.9427 0.039 Uiso 1 1 calc R . .
C53 C 0.1158(6) 0.0900(5) 0.9281(5) 0.036(2) Uani 1 1 d U . .
H53A H 0.1148 0.0486 0.9618 0.044 Uiso 1 1 calc R . .
H53B H 0.1016 0.1191 0.9460 0.044 Uiso 1 1 calc R . .
C54 C 0.1979(7) 0.1061(5) 0.8914(5) 0.039(3) Uani 1 1 d U . .
C55 C 0.0340(6) 0.1592(5) 0.8511(5) 0.040(3) Uani 1 1 d U . .
H55A H 0.0617 0.1858 0.8634 0.048 Uiso 1 1 calc R . .
H55B H -0.0222 0.1620 0.8631 0.048 Uiso 1 1 calc R . .
C56 C 0.0507(7) 0.1842(6) 0.7797(5) 0.040(3) Uani 1 1 d U . .
C57 C 0.2416(12) 0.2277(7) 0.4487(7) 0.101(5) Uani 1 1 d U . .
H57A H 0.1859 0.2268 0.4448 0.121 Uiso 1 1 calc R . .
H57B H 0.2663 0.2634 0.4126 0.121 Uiso 1 1 calc R . .
C58 C 0.2760(12) 0.1734(7) 0.4479(7) 0.101(5) Uani 1 1 d U . .
H58A H 0.2933 0.1707 0.4107 0.122 Uiso 1 1 calc R . .
C59 C 0.3225(7) 0.1751(6) 0.6750(5) 0.050(3) Uani 1 1 d U . .
H59A H 0.3284 0.1312 0.7007 0.060 Uiso 1 1 calc R . .
H59B H 0.3247 0.1973 0.7004 0.060 Uiso 1 1 calc R . .
C60 C 0.3905(8) 0.1987(6) 0.6199(6) 0.057(3) Uani 1 1 d U . .
H60A H 0.3892 0.2435 0.5973 0.069 Uiso 1 1 calc R . .
H60B H 0.4411 0.1880 0.6352 0.069 Uiso 1 1 calc R . .
C62 C 0.0066(13) 0.2557(7) 0.5841(7) 0.108(5) Uani 1 1 d U . .
H62A H 0.0036 0.2916 0.5903 0.129 Uiso 1 1 calc R . .
C63 C -0.0294(8) 0.0276(6) 0.5721(6) 0.059(3) Uani 1 1 d U . .
H63A H -0.0327 -0.0053 0.6141 0.071 Uiso 1 1 calc R . .
H63B H -0.0293 0.0086 0.5437 0.071 Uiso 1 1 calc R . .
C64 C -0.0983(8) 0.0674(6) 0.5675(5) 0.057(3) Uani 1 1 d U . .
H64A H -0.1467 0.0422 0.5829 0.069 Uiso 1 1 calc R . .
H64B H -0.0998 0.0965 0.5245 0.069 Uiso 1 1 calc R . .
C65 C -0.0314(8) -0.2080(7) 0.8169(6) 0.068(4) Uani 1 1 d U . .
H65A H -0.0730 -0.1861 0.8307 0.081 Uiso 1 1 calc R . .
H65B H -0.0431 -0.2523 0.8398 0.081 Uiso 1 1 calc R . .
C66 C -0.0280(9) -0.1893(6) 0.7497(5) 0.067(4) Uani 1 1 d U . .
H66A H -0.0793 -0.1959 0.7405 0.081 Uiso 1 1 calc R . .
H66B H 0.0103 -0.2139 0.7366 0.081 Uiso 1 1 calc R . .
C67 C 0.3689(7) -0.0797(6) 0.8860(5) 0.050(3) Uani 1 1 d U . .
H67A H 0.4056 -0.0828 0.8528 0.060 Uiso 1 1 calc R . .
H67B H 0.3885 -0.1036 0.9253 0.060 Uiso 1 1 calc R . .
C68 C 0.3585(7) -0.0097(5) 0.8743(5) 0.045(3) Uani 1 1 d U . .
H68A H 0.3251 -0.0072 0.9094 0.054 Uiso 1 1 calc R . .
H68B H 0.4096 0.0095 0.8696 0.054 Uiso 1 1 calc R . .
N1 N 0.5960(5) 0.5542(4) 0.5737(3) 0.0260(19) Uani 1 1 d . . .
N2 N 0.3139(5) 0.5610(4) 0.5771(3) 0.030(2) Uani 1 1 d . . .
N3 N 0.2508(5) 0.2483(4) 0.9996(3) 0.031(2) Uani 1 1 d . . .
N4 N 0.5280(5) 0.2774(4) 1.0082(3) 0.031(2) Uani 1 1 d . . .
N5 N 0.5520(5) 0.5296(4) 0.8645(3) 0.031(2) Uani 1 1 d . . .
H5C H 0.5324 0.5120 0.9032 0.038 Uiso 1 1 calc R . .
N6 N 0.6088(5) 0.6189(4) 0.7447(4) 0.045(3) Uani 1 1 d . . .
H6A H 0.6230 0.6456 0.7069 0.054 Uiso 1 1 calc R . .
N7 N 0.4358(6) 0.6566(4) 0.7157(4) 0.044(3) Uani 1 1 d . . .
H7C H 0.4249 0.6530 0.6836 0.053 Uiso 1 1 calc R . .
N8 N 0.4834(7) 0.6592(4) 0.8176(4) 0.054(3) Uani 1 1 d . . .
H8C H 0.4891 0.6547 0.8542 0.065 Uiso 1 1 calc R . .
N9 N 0.2217(5) 0.5392(4) 0.8108(4) 0.044(2) Uani 1 1 d . . .
H9A H 0.2356 0.5689 0.7745 0.053 Uiso 1 1 calc R . .
N10 N 0.1727(6) 0.4678(5) 0.9364(4) 0.059(3) Uani 1 1 d . . .
H10C H 0.1616 0.4445 0.9756 0.070 Uiso 1 1 calc R . .
N11 N 0.3334(6) 0.4835(5) 0.9752(4) 0.049(3) Uani 1 1 d . . .
H11A H 0.3437 0.4468 1.0013 0.059 Uiso 1 1 calc R . .
N12 N 0.2578(6) 0.5885(5) 0.9037(4) 0.048(3) Uani 1 1 d . . .
H12B H 0.2307 0.6188 0.8811 0.057 Uiso 1 1 calc R . .
N13 N 0.3013(5) 0.2885(4) 0.7503(4) 0.041(2) Uani 1 1 d . . .
H13C H 0.3342 0.2678 0.7363 0.049 Uiso 1 1 calc R . .
N14 N 0.2052(5) 0.3737(4) 0.7733(4) 0.034(2) Uani 1 1 d . . .
H14C H 0.1774 0.3956 0.7890 0.041 Uiso 1 1 calc R . .
N15 N 0.6076(5) 0.3116(4) 0.7479(4) 0.042(2) Uani 1 1 d . . .
H15A H 0.5903 0.2817 0.7417 0.050 Uiso 1 1 calc R . .
N16 N 0.6541(5) 0.3956(4) 0.7879(4) 0.034(2) Uani 1 1 d . . .
H16C H 0.6651 0.4282 0.7923 0.041 Uiso 1 1 calc R . .
N17 N 0.4571(5) -0.0533(4) 0.6602(4) 0.037(2) Uani 1 1 d . . .
N18 N 0.2552(5) -0.1277(4) 0.5880(4) 0.036(2) Uani 1 1 d . . .
N19 N -0.1442(5) -0.0059(5) 0.8375(4) 0.043(3) Uani 1 1 d . . .
N20 N 0.0581(5) 0.0928(4) 0.8864(4) 0.036(2) Uani 1 1 d . . .
N21 N 0.2484(6) 0.2364(4) 0.5059(4) 0.055(3) Uani 1 1 d . . .
H21B H 0.2497 0.2716 0.5076 0.066 Uiso 1 1 calc R . .
N22 N 0.2833(5) 0.1226(4) 0.5065(4) 0.039(2) Uani 1 1 d . . .
H22A H 0.2977 0.0862 0.5105 0.047 Uiso 1 1 calc R . .
N23 N 0.2460(5) 0.1849(4) 0.6518(4) 0.042(2) Uani 1 1 d . . .
H23C H 0.2057 0.2026 0.6627 0.051 Uiso 1 1 calc R . .
N24 N 0.3811(5) 0.1704(4) 0.5798(4) 0.042(2) Uani 1 1 d . . .
H24C H 0.4197 0.1635 0.5565 0.050 Uiso 1 1 calc R . .
N25 N 0.0245(6) 0.2052(5) 0.5168(4) 0.056(3) Uani 1 1 d U . .
H25C H 0.0275 0.2047 0.4810 0.067 Uiso 1 1 calc R . .
N26 N 0.0043(6) 0.1926(4) 0.6371(4) 0.050(3) Uani 1 1 d U . .
H26B H -0.0073 0.1854 0.6757 0.060 Uiso 1 1 calc R . .
N27 N 0.0436(5) 0.0639(5) 0.5571(4) 0.045(3) Uani 1 1 d . . .
H27B H 0.0847 0.0621 0.5327 0.054 Uiso 1 1 calc R . .
N28 N -0.0905(5) 0.1013(5) 0.6054(4) 0.047(3) Uani 1 1 d . . .
H28C H -0.1302 0.1114 0.6253 0.056 Uiso 1 1 calc R . .
N29 N 0.0447(6) -0.1933(4) 0.8288(4) 0.051(3) Uani 1 1 d . . .
H29B H 0.0677 -0.2168 0.8601 0.062 Uiso 1 1 calc R . .
N30 N -0.0037(6) -0.1206(5) 0.7155(4) 0.055(3) Uani 1 1 d . . .
H30B H -0.0243 -0.0930 0.6848 0.066 Uiso 1 1 calc R . .
N31 N 0.2864(5) -0.1032(4) 0.8875(4) 0.041(2) Uani 1 1 d . . .
H31C H 0.2659 -0.1387 0.9141 0.049 Uiso 1 1 calc R . .
N32 N 0.3228(5) 0.0220(4) 0.8184(4) 0.036(2) Uani 1 1 d . . .
H32C H 0.3367 0.0588 0.7904 0.044 Uiso 1 1 calc R . .
N61 N 0.0477(9) -0.1501(5) 0.9587(5) 0.066(4) Uani 1 1 d . . .
N71 N 0.4995(7) 0.3335(5) 0.6206(4) 0.054(3) Uani 1 1 d . . .
N81 N 0.7839(6) 0.1013(6) 0.9641(5) 0.057(3) Uani 1 1 d . . .
N91 N 0.2366(8) 0.3544(6) 0.5855(5) 0.058(3) Uani 1 1 d . . .
O1W O -0.0834(6) -0.1487(6) 0.5806(5) 0.098(4) Uani 1 1 d . . .
O2W O 0.3390(9) 0.7873(5) 0.5012(6) 0.132(5) Uani 1 1 d . . .
O3W O 0.1802(8) 0.0983(6) 0.3516(5) 0.121(5) Uani 1 1 d . . .
O4W O -0.1389(7) 0.2431(6) 0.7967(7) 0.119(4) Uani 1 1 d . . .
O5W O -0.3586(12) 0.1688(7) 0.7991(12) 0.299(17) Uani 1 1 d . . .
O6W O -0.1434(10) 0.2460(8) 0.9184(7) 0.174(7) Uani 1 1 d . . .
O7W O -0.3482(9) -0.1592(8) 0.8286(6) 0.172(7) Uani 1 1 d . . .
O10W O 0.3121(12) 0.7914(11) 0.8242(13) 0.304(15) Uani 1 1 d . . .
O12W O 0.8024(12) 0.4403(9) 0.8668(9) 0.202(8) Uani 1 1 d . . .
C61 C 0.0130(14) 0.2579(8) 0.5279(8) 0.121(5) Uani 1 1 d U . .
H61A H 0.0097 0.2962 0.4942 0.145 Uiso 1 1 calc R . .
O11W O 0.1908(13) 0.7883(13) 0.4612(11) 0.272(14) Uani 1 1 d . . .
O13W O 0.1976(16) 0.4442(10) 1.0812(11) 0.257(11) Uani 1 1 d . . .
O14W O -0.3688(15) 0.1904(12) 0.8979(9) 0.265(13) Uani 1 1 d . . .
O73A O 0.548(3) 0.3755(12) 0.6211(8) 0.070(12) Uani 0.61(6) 1 d P A 1
O73B O 0.485(4) 0.3928(13) 0.6117(11) 0.063(19) Uani 0.39(6) 1 d P A 2
O9W O 0.3884(10) 0.1789(9) 0.8377(10) 0.288(16) Uani 1 1 d . . .
O8W O -0.3097(14) -0.0557(11) 0.9636(11) 0.251(10) Uiso 1 1 d . . .

loop_
_atom_site_aniso_label
_atom_site_aniso_U_11
_atom_site_aniso_U_22
_atom_site_aniso_U_33
_atom_site_aniso_U_23
_atom_site_aniso_U_13
_atom_site_aniso_U_12
Fe1 0.0293(8) 0.0259(8) 0.0183(7) -0.0093(6) -0.0021(6) -0.0019(7)
Fe2 0.0408(9) 0.0260(8) 0.0220(7) -0.0103(6) -0.0036(7) -0.0059(7)
Fe3 0.0352(9) 0.0372(9) 0.0252(7) -0.0148(7) -0.0006(7) 0.0025(7)
Fe4 0.0326(9) 0.0274(8) 0.0190(7) -0.0085(6) -0.0012(6) -0.0051(7)
Fe5 0.0312(9) 0.0327(9) 0.0215(7) -0.0091(7) 0.0021(6) -0.0058(7)
Fe6 0.0320(9) 0.0313(8) 0.0217(7) -0.0101(7) -0.0050(6) -0.0022(7)
Fe7 0.0318(9) 0.0293(8) 0.0212(7) -0.0096(7) -0.0031(6) -0.0026(7)
Fe8 0.0307(9) 0.0295(8) 0.0220(7) -0.0107(7) -0.0019(6) -0.0067(7)
Fe9 0.0294(8) 0.0313(8) 0.0231(7) -0.0125(7) -0.0019(6) -0.0015(7)
Fe10 0.0301(8) 0.0305(8) 0.0182(7) -0.0084(6) 0.0001(6) -0.0101(7)
Fe11 0.0379(9) 0.0284(8) 0.0271(8) -0.0057(7) 0.0034(7) -0.0133(7)
Fe12 0.0388(10) 0.0417(10) 0.0260(8) -0.0073(7) -0.0070(7) -0.0045(8)
Fe13 0.0324(9) 0.0329(9) 0.0260(7) -0.0121(7) -0.0001(7) -0.0082(7)
Fe14 0.0321(9) 0.0438(10) 0.0253(8) -0.0129(7) 0.0001(7) -0.0125(7)
Fe15 0.0394(9) 0.0315(9) 0.0249(7) -0.0121(7) -0.0029(7) -0.0074(7)
Fe16 0.0305(9) 0.0378(9) 0.0250(7) -0.0153(7) 0.0013(6) -0.0113(7)
Fe17 0.0426(10) 0.0337(9) 0.0227(7) -0.0069(7) -0.0011(7) -0.0184(8)
Fe18 0.0377(9) 0.0312(9) 0.0229(7) -0.0088(7) -0.0070(7) -0.0080(7)
O1 0.042(4) 0.029(4) 0.027(3) -0.016(3) 0.000(3) -0.006(3)
O2 0.027(4) 0.023(4) 0.018(3) -0.006(3) 0.001(3) -0.006(3)
O3 0.029(4) 0.031(4) 0.021(3) -0.005(3) 0.004(3) -0.001(3)
O4 0.027(4) 0.031(4) 0.023(3) -0.012(3) -0.007(3) 0.001(3)
O5 0.030(4) 0.033(4) 0.018(3) -0.011(3) 0.001(3) -0.004(3)
O6 0.032(4) 0.026(4) 0.024(3) -0.009(3) 0.000(3) -0.003(3)
O7 0.037(4) 0.020(4) 0.028(4) -0.007(3) 0.000(3) 0.000(3)
O8 0.045(5) 0.040(4) 0.022(3) -0.012(3) -0.002(3) -0.016(4)
O9 0.041(4) 0.027(4) 0.024(3) -0.011(3) 0.003(3) -0.010(3)
O10 0.038(4) 0.034(4) 0.029(4) -0.019(3) -0.001(3) 0.002(3)
O11 0.026(4) 0.033(4) 0.027(3) -0.015(3) -0.001(3) -0.005(3)
O12 0.031(4) 0.038(4) 0.028(4) -0.005(3) 0.000(3) -0.012(3)
O13 0.051(5) 0.022(4) 0.028(4) -0.011(3) -0.004(3) -0.007(3)
O14 0.048(6) 0.105(8) 0.062(6) -0.049(6) -0.004(5) 0.010(5)
O15 0.078(6) 0.023(4) 0.038(4) -0.007(4) 0.009(4) -0.023(4)
O16 0.040(5) 0.036(4) 0.033(4) -0.011(4) -0.006(4) -0.002(4)
O17 0.052(6) 0.080(7) 0.052(5) -0.023(5) -0.014(4) -0.012(5)
O18 0.056(5) 0.041(5) 0.036(4) -0.021(4) -0.012(4) 0.008(4)
O19 0.146(10) 0.033(5) 0.066(6) -0.023(5) -0.056(6) 0.007(6)
O20 0.035(4) 0.039(4) 0.021(3) -0.009(3) -0.002(3) -0.010(3)
O21 0.048(5) 0.037(4) 0.030(4) -0.013(4) 0.004(4) -0.004(4)
O22 0.129(9) 0.067(6) 0.032(5) -0.020(5) 0.035(5) -0.018(6)
O23 0.031(4) 0.055(5) 0.028(4) -0.005(4) 0.004(3) -0.007(4)
O24 0.062(6) 0.073(7) 0.061(6) -0.009(5) -0.014(5) -0.019(5)
O25 0.031(4) 0.040(4) 0.035(4) -0.016(4) -0.002(3) -0.008(4)
O26 0.033(5) 0.078(7) 0.054(5) -0.019(5) -0.011(4) 0.006(5)
O27 0.049(5) 0.030(4) 0.034(4) -0.018(3) -0.018(4) 0.009(4)
O28 0.224(14) 0.069(7) 0.056(6) -0.052(6) -0.073(7) 0.057(8)
O29 0.036(4) 0.036(4) 0.031(4) -0.011(3) -0.006(3) -0.005(3)
O30 0.031(4) 0.032(4) 0.026(4) -0.012(3) 0.008(3) -0.009(3)
O31 0.031(4) 0.029(4) 0.027(4) -0.008(3) -0.003(3) -0.008(3)
O32 0.028(4) 0.028(4) 0.026(3) -0.011(3) 0.009(3) -0.011(3)
O33 0.033(4) 0.027(4) 0.026(3) -0.011(3) -0.003(3) -0.009(3)
O34 0.050(5) 0.034(4) 0.030(4) -0.011(3) -0.011(4) -0.008(4)
O35 0.041(4) 0.035(4) 0.023(3) -0.010(3) -0.012(3) 0.002(3)
O36 0.034(4) 0.047(5) 0.023(3) -0.011(3) -0.004(3) -0.017(4)
O37 0.036(4) 0.030(4) 0.032(4) -0.013(3) 0.003(3) -0.005(3)
O38 0.024(4) 0.046(4) 0.026(4) -0.016(3) 0.007(3) -0.011(3)
O39 0.045(5) 0.025(4) 0.029(4) -0.013(3) -0.006(3) -0.009(3)
O40 0.051(5) 0.040(5) 0.026(4) -0.009(4) 0.003(4) -0.012(4)
O41 0.060(6) 0.054(5) 0.054(5) -0.024(5) 0.013(5) -0.008(5)
O42 0.040(5) 0.043(5) 0.037(4) -0.017(4) -0.006(4) 0.000(4)
O43 0.043(5) 0.085(7) 0.061(5) -0.048(5) -0.012(4) -0.006(5)
O44 0.050(5) 0.040(4) 0.027(4) -0.016(4) -0.010(3) -0.004(4)
O45 0.050(5) 0.069(6) 0.091(7) -0.052(6) -0.017(5) -0.022(5)
O46 0.047(5) 0.033(4) 0.032(4) -0.010(3) -0.017(4) -0.005(4)
O47 0.100(7) 0.048(5) 0.032(5) -0.009(4) -0.005(5) -0.008(5)
O48 0.030(4) 0.051(5) 0.024(3) -0.021(4) 0.002(3) -0.008(4)
O49 0.052(5) 0.062(5) 0.031(4) -0.020(4) -0.003(4) -0.023(4)
O50 0.106(8) 0.141(10) 0.065(6) -0.056(7) 0.020(6) -0.097(8)
O51 0.038(5) 0.073(6) 0.033(4) -0.027(4) 0.010(4) -0.007(4)
O52 0.047(6) 0.130(10) 0.066(6) -0.030(7) -0.002(5) 0.048(7)
O53 0.035(4) 0.040(4) 0.037(4) -0.018(4) 0.009(3) -0.010(4)
O54 0.032(5) 0.067(6) 0.053(5) -0.029(5) -0.014(4) 0.000(4)
O55 0.041(5) 0.039(4) 0.031(4) -0.013(4) -0.010(3) -0.004(4)
O56 0.078(7) 0.043(5) 0.059(6) -0.018(5) -0.018(5) 0.018(5)
O61 0.124(9) 0.107(9) 0.062(6) -0.054(7) 0.004(6) -0.018(7)
O62 0.073(7) 0.071(7) 0.050(6) -0.007(5) 0.001(5) 0.001(6)
O63 0.085(9) 0.169(13) 0.064(7) -0.047(8) -0.029(7) 0.027(8)
O71 0.076(6) 0.049(5) 0.040(5) -0.027(4) 0.013(4) -0.015(5)
O72 0.080(6) 0.058(5) 0.024(4) -0.022(4) 0.012(4) -0.026(5)
O81 0.082(7) 0.067(6) 0.034(5) -0.013(5) -0.020(5) 0.015(6)
O82 0.119(10) 0.135(10) 0.037(5) -0.025(6) 0.006(6) 0.025(8)
O83 0.072(7) 0.144(10) 0.089(8) -0.084(8) -0.003(6) 0.028(7)
O91 0.192(15) 0.050(7) 0.142(12) -0.043(8) -0.004(10) -0.012(8)
O92 0.133(11) 0.085(9) 0.155(12) -0.065(9) -0.061(10) 0.014(8)
O93 0.113(10) 0.170(13) 0.087(8) -0.073(9) -0.057(8) 0.055(10)
C1 0.038(5) 0.030(5) 0.016(4) -0.008(4) -0.001(4) 0.000(4)
C2 0.043(6) 0.032(5) 0.017(4) -0.008(4) 0.003(4) 0.002(5)
C3 0.031(6) 0.043(6) 0.034(5) -0.017(5) 0.002(4) -0.002(5)
C4 0.026(6) 0.056(6) 0.028(5) -0.012(5) 0.010(5) 0.005(5)
C5 0.046(6) 0.037(6) 0.028(5) -0.014(5) 0.010(5) -0.012(5)
C6 0.052(7) 0.044(6) 0.023(5) -0.012(5) -0.002(5) -0.015(5)
C7 0.038(6) 0.029(5) 0.024(5) -0.009(4) -0.006(4) 0.000(4)
C8 0.040(6) 0.057(7) 0.039(6) -0.017(5) -0.012(5) 0.001(5)
C9 0.027(6) 0.054(7) 0.033(5) -0.015(5) -0.008(5) -0.002(5)
C10 0.040(6) 0.045(6) 0.043(6) -0.019(5) -0.016(5) 0.006(5)
C11 0.044(6) 0.054(7) 0.038(6) -0.026(5) -0.010(5) 0.002(5)
C12 0.040(5) 0.035(5) 0.020(4) -0.011(4) -0.002(4) -0.004(4)
C13 0.049(6) 0.037(6) 0.030(5) -0.008(5) 0.003(5) -0.012(5)
C14 0.043(6) 0.055(7) 0.038(6) -0.012(5) 0.005(5) -0.017(6)
C15 0.050(7) 0.057(7) 0.041(6) -0.019(6) 0.013(5) -0.009(6)
C16 0.042(6) 0.048(6) 0.034(5) -0.005(5) -0.002(5) -0.020(5)
C17 0.040(6) 0.062(7) 0.028(5) -0.009(5) -0.002(5) -0.022(6)
C18 0.045(6) 0.022(5) 0.030(5) -0.006(4) -0.009(5) 0.005(5)
C19 0.043(6) 0.037(6) 0.035(5) -0.019(5) -0.005(5) 0.010(5)
C20 0.043(7) 0.039(6) 0.031(5) -0.019(5) -0.011(5) 0.010(5)
C21 0.059(7) 0.038(6) 0.018(4) -0.011(4) -0.016(5) 0.009(5)
C22 0.051(7) 0.044(6) 0.031(5) -0.017(5) -0.016(5) 0.003(5)
C23 0.050(8) 0.120(11) 0.051(7) -0.003(7) -0.002(6) 0.003(8)
C24 0.040(7) 0.130(12) 0.053(7) -0.007(7) -0.006(6) -0.015(7)
C25 0.172(14) 0.048(7) 0.064(8) -0.042(7) -0.060(9) 0.041(8)
C26 0.184(14) 0.066(8) 0.094(9) -0.051(8) -0.073(9) 0.039(9)
C27 0.049(8) 0.147(12) 0.063(8) -0.035(9) -0.009(7) -0.010(8)
C28 0.041(8) 0.140(12) 0.075(8) -0.029(9) -0.008(7) 0.000(8)
C29 0.164(15) 0.108(11) 0.098(10) -0.082(10) -0.081(10) 0.064(10)
C30 0.152(14) 0.100(11) 0.106(10) -0.088(9) -0.086(10) 0.067(9)
C31 0.049(7) 0.055(7) 0.044(6) -0.023(6) -0.002(5) -0.017(6)
C32 0.048(7) 0.057(7) 0.053(6) -0.030(6) -0.012(5) -0.013(6)
C33 0.039(7) 0.084(8) 0.060(7) -0.032(7) -0.006(6) 0.003(6)
C34 0.041(7) 0.086(8) 0.055(7) -0.035(6) 0.005(5) -0.009(6)
C35 0.047(6) 0.042(5) 0.031(5) -0.018(4) -0.002(4) 0.001(5)
C36 0.043(6) 0.049(6) 0.037(5) -0.017(5) -0.008(5) 0.013(5)
C37 0.049(7) 0.054(7) 0.045(6) -0.022(5) -0.006(5) -0.011(6)
C38 0.043(7) 0.050(6) 0.039(6) -0.025(5) 0.003(5) -0.016(6)
C39 0.039(6) 0.055(7) 0.035(5) -0.021(5) -0.001(5) -0.009(5)
C40 0.051(7) 0.057(7) 0.035(5) -0.031(5) 0.004(5) -0.019(6)
C41 0.045(6) 0.042(6) 0.033(5) -0.017(5) -0.004(5) 0.001(5)
C42 0.067(7) 0.042(6) 0.046(6) -0.024(5) -0.006(6) -0.012(6)
C43 0.056(7) 0.047(7) 0.032(5) -0.017(5) -0.001(5) -0.006(6)
C44 0.040(6) 0.051(6) 0.030(5) -0.022(5) -0.001(4) -0.016(5)
C45 0.042(6) 0.055(6) 0.026(5) -0.018(5) 0.003(5) -0.011(5)
C46 0.029(5) 0.044(5) 0.029(4) -0.019(4) 0.006(4) -0.002(4)
C47 0.027(5) 0.049(6) 0.027(5) -0.012(5) 0.003(4) -0.011(5)
C48 0.060(7) 0.078(8) 0.039(6) -0.020(6) -0.001(6) -0.038(6)
C49 0.067(8) 0.077(8) 0.037(6) -0.023(6) -0.001(6) -0.024(7)
C50 0.029(6) 0.093(9) 0.046(6) -0.030(6) 0.001(5) -0.008(6)
C51 0.032(7) 0.093(9) 0.042(6) -0.028(6) 0.007(5) -0.003(6)
C52 0.027(5) 0.050(6) 0.025(5) -0.022(4) 0.008(4) -0.011(5)
C53 0.037(6) 0.039(6) 0.035(5) -0.017(5) -0.006(5) -0.008(5)
C54 0.041(6) 0.039(6) 0.037(5) -0.017(5) 0.000(5) -0.006(5)
C55 0.034(6) 0.054(7) 0.041(6) -0.030(5) -0.002(5) -0.005(5)
C56 0.036(6) 0.053(7) 0.037(6) -0.023(6) -0.005(5) -0.010(5)
C57 0.168(15) 0.054(8) 0.062(8) -0.003(8) -0.035(9) -0.011(10)
C58 0.187(15) 0.062(9) 0.055(7) -0.019(8) -0.038(9) -0.005(10)
C59 0.072(8) 0.039(6) 0.047(6) -0.026(5) -0.008(6) -0.006(6)
C60 0.057(7) 0.044(6) 0.067(7) -0.022(6) -0.003(6) -0.007(6)
C62 0.215(14) 0.047(7) 0.060(7) -0.018(5) -0.034(10) 0.018(9)
C63 0.069(8) 0.064(8) 0.052(6) -0.032(6) -0.008(6) -0.013(6)
C64 0.065(8) 0.068(8) 0.037(6) -0.017(6) -0.017(6) -0.004(6)
C65 0.087(9) 0.072(8) 0.050(6) -0.028(6) -0.010(6) -0.040(7)
C66 0.089(8) 0.071(8) 0.048(6) -0.027(6) -0.012(6) -0.047(7)
C67 0.052(7) 0.061(7) 0.031(5) -0.010(5) -0.013(5) -0.005(6)
C68 0.049(6) 0.054(6) 0.034(5) -0.017(5) -0.023(5) -0.002(6)
N1 0.028(5) 0.028(5) 0.026(4) -0.017(4) 0.000(4) 0.002(4)
N2 0.031(5) 0.036(5) 0.024(4) -0.013(4) -0.005(4) -0.006(4)
N3 0.030(5) 0.041(5) 0.020(4) -0.011(4) -0.006(4) -0.009(4)
N4 0.039(5) 0.033(5) 0.023(4) -0.016(4) -0.003(4) 0.000(4)
N5 0.041(6) 0.032(5) 0.017(4) -0.005(4) -0.006(4) -0.008(4)
N6 0.039(6) 0.054(6) 0.026(5) -0.002(5) 0.002(4) -0.019(5)
N7 0.083(8) 0.033(5) 0.019(4) -0.012(4) -0.015(5) 0.008(5)
N8 0.102(9) 0.029(5) 0.033(5) -0.012(5) -0.015(6) 0.005(6)
N9 0.046(6) 0.054(6) 0.029(5) -0.012(5) -0.011(4) -0.015(5)
N10 0.039(6) 0.076(8) 0.041(6) -0.011(6) 0.007(5) 0.001(6)
N11 0.078(8) 0.045(6) 0.032(5) -0.020(5) -0.019(5) 0.019(6)
N12 0.059(7) 0.051(6) 0.045(6) -0.032(5) -0.010(5) 0.023(5)
N13 0.045(6) 0.031(5) 0.053(6) -0.021(5) -0.012(5) -0.007(5)
N14 0.031(5) 0.036(5) 0.041(5) -0.020(4) -0.010(4) 0.001(4)
N15 0.034(6) 0.054(6) 0.043(5) -0.030(5) 0.004(4) -0.001(5)
N16 0.020(5) 0.048(6) 0.042(5) -0.026(5) -0.005(4) -0.002(4)
N17 0.040(6) 0.035(5) 0.036(5) -0.017(4) -0.001(4) -0.010(4)
N18 0.037(5) 0.046(6) 0.031(5) -0.020(4) -0.008(4) -0.001(5)
N19 0.039(6) 0.063(7) 0.024(5) -0.015(5) 0.001(4) -0.022(5)
N20 0.034(5) 0.047(6) 0.034(5) -0.021(5) -0.009(4) -0.013(4)
N21 0.086(8) 0.021(5) 0.036(5) 0.007(4) -0.003(5) -0.017(5)
N22 0.054(6) 0.033(5) 0.021(4) -0.006(4) 0.007(4) -0.016(5)
N23 0.037(6) 0.031(5) 0.060(6) -0.021(5) 0.001(5) 0.000(4)
N24 0.038(6) 0.053(6) 0.038(5) -0.025(5) 0.009(4) -0.027(5)
N25 0.075(8) 0.060(7) 0.022(5) -0.009(5) -0.004(5) -0.002(6)
N26 0.059(7) 0.042(6) 0.045(5) -0.015(4) -0.014(5) 0.011(5)
N27 0.033(6) 0.071(7) 0.042(5) -0.033(5) -0.005(4) -0.007(5)
N28 0.035(6) 0.060(7) 0.035(5) -0.011(5) -0.007(4) 0.002(5)
N29 0.067(7) 0.043(6) 0.039(5) -0.014(5) 0.006(5) -0.024(5)
N30 0.065(7) 0.071(7) 0.025(5) -0.013(5) -0.011(5) -0.037(6)
N31 0.059(6) 0.025(5) 0.032(5) 0.003(4) -0.034(5) -0.004(5)
N32 0.048(6) 0.032(5) 0.027(4) -0.011(4) -0.001(4) -0.009(4)
N61 0.105(11) 0.042(7) 0.038(6) -0.017(6) 0.039(7) -0.023(7)
N71 0.081(8) 0.038(6) 0.031(6) -0.005(5) 0.000(5) -0.018(6)
N81 0.046(7) 0.092(9) 0.042(6) -0.041(7) -0.002(5) 0.002(7)
N91 0.073(9) 0.059(8) 0.054(7) -0.037(7) -0.002(6) -0.013(7)
O1W 0.096(8) 0.142(11) 0.073(7) -0.059(7) -0.015(6) -0.014(8)
O2W 0.205(15) 0.080(9) 0.135(11) -0.059(9) -0.060(11) 0.002(9)
O3W 0.161(12) 0.151(12) 0.086(8) -0.077(9) -0.046(8) 0.050(10)
O4W 0.089(9) 0.121(10) 0.179(13) -0.093(10) -0.035(9) 0.026(8)
O5W 0.21(2) 0.097(12) 0.38(3) 0.055(16) 0.09(2) 0.086(13)
O6W 0.202(17) 0.192(16) 0.133(13) -0.080(12) -0.029(12) 0.102(14)
O7W 0.138(13) 0.230(19) 0.099(10) -0.029(11) 0.018(9) -0.068(12)
O10W 0.188(19) 0.28(3) 0.43(4) -0.19(3) 0.06(2) 0.135(19)
O12W 0.22(2) 0.173(17) 0.22(2) -0.086(16) -0.052(16) 0.008(15)
C61 0.230(14) 0.059(7) 0.055(6) -0.008(6) -0.023(10) 0.020(10)
O11W 0.24(2) 0.42(3) 0.34(3) -0.30(3) -0.22(2) 0.21(2)
O13W 0.38(3) 0.20(2) 0.24(2) -0.131(19) -0.07(2) -0.04(2)
O14W 0.32(3) 0.33(3) 0.164(18) -0.13(2) -0.031(18) 0.11(2)
O73A 0.11(3) 0.071(13) 0.026(8) -0.014(9) 0.004(11) -0.061(15)
O73B 0.12(5) 0.044(16) 0.030(12) -0.020(11) -0.007(16) -0.04(2)
O9W 0.134(14) 0.197(18) 0.26(2) 0.174(17) -0.071(14) -0.067(13)

loop_
_atom_type_symbol
_atom_type_description
_atom_type_scat_dispersion_real
_atom_type_scat_dispersion_imag
_atom_type_scat_source
C C 0.0033 0.0016 'International Tables Vol C Tables 4.2.6.8 and 6.1.1.4'
H H 0.0000 0.0000 'International Tables Vol C Tables 4.2.6.8 and 6.1.1.4'
N N 0.0061 0.0033 'International Tables Vol C Tables 4.2.6.8 and 6.1.1.4'
O O 0.0106 0.0060 'International Tables Vol C Tables 4.2.6.8 and 6.1.1.4'
Fe Fe 0.3463 0.8444 'International Tables Vol C Tables 4.2.6.8 and 6.1.1.4'

loop_
_geom_angle_atom_site_label_1
_geom_angle_atom_site_label_2
_geom_angle_atom_site_label_3
_geom_angle
O5 Fe1 O4 110.8(3)
O5 Fe1 O1 125.6(3)
O4 Fe1 O1 123.7(3)
O5 Fe1 O2 91.5(3)
O4 Fe1 O2 100.4(3)
O1 Fe1 O2 79.7(3)
O5 Fe1 O3 98.5(3)
O4 Fe1 O3 91.5(3)
O1 Fe1 O3 80.9(3)
O2 Fe1 O3 160.6(3)
O5 Fe1 Fe3 126.43(19)
O4 Fe1 Fe3 104.6(2)
O1 Fe1 Fe3 41.37(19)
O2 Fe1 Fe3 120.22(19)
O3 Fe1 Fe3 41.02(19)
O5 Fe1 Fe2 105.7(2)
O4 Fe1 Fe2 127.0(2)
O1 Fe1 Fe2 40.40(19)
O2 Fe1 Fe2 40.93(17)
O3 Fe1 Fe2 119.8(2)
Fe3 Fe1 Fe2 81.75(5)
O1 Fe2 O2 84.9(3)
O1 Fe2 N7 98.4(3)
O2 Fe2 N7 93.0(3)
O1 Fe2 N8 102.2(3)
O2 Fe2 N8 169.5(3)
N7 Fe2 N8 78.4(3)
O1 Fe2 N5 92.0(3)
O2 Fe2 N5 99.0(3)
N7 Fe2 N5 164.7(3)
N8 Fe2 N5 88.5(3)
O1 Fe2 N6 168.5(3)
O2 Fe2 N6 90.2(3)
N7 Fe2 N6 92.3(4)
N8 Fe2 N6 84.2(4)
N5 Fe2 N6 78.4(3)
O1 Fe2 Fe1 43.01(19)
O2 Fe2 Fe1 43.61(18)
N7 Fe2 Fe1 107.4(3)
N8 Fe2 Fe1 144.8(3)
N5 Fe2 Fe1 87.8(2)
N6 Fe2 Fe1 129.1(3)
O3 Fe3 O1 85.8(3)
O3 Fe3 N11 96.7(3)
O1 Fe3 N11 97.6(3)
O3 Fe3 N9 95.4(3)
O1 Fe3 N9 93.4(3)
N11 Fe3 N9 164.2(4)
O3 Fe3 N10 91.2(4)
O1 Fe3 N10 170.8(3)
N11 Fe3 N10 91.4(4)
N9 Fe3 N10 78.2(4)
O3 Fe3 N12 174.5(3)
O1 Fe3 N12 97.4(3)
N11 Fe3 N12 78.5(4)
N9 Fe3 N12 89.0(4)
N10 Fe3 N12 86.4(4)
O3 Fe3 Fe1 44.09(18)
O1 Fe3 Fe1 43.28(19)
N11 Fe3 Fe1 109.1(3)
N9 Fe3 Fe1 86.7(3)
N10 Fe3 Fe1 131.2(3)
N12 Fe3 Fe1 139.9(3)
O2 Fe4 O7 97.4(3)
O2 Fe4 O11 102.7(3)
O7 Fe4 O11 88.7(3)
O2 Fe4 O12 105.1(3)
O7 Fe4 O12 86.2(3)
O11 Fe4 O12 152.1(3)
O2 Fe4 O13 92.1(3)
O7 Fe4 O13 170.2(3)
O11 Fe4 O13 91.3(3)
O12 Fe4 O13 89.4(3)
O2 Fe4 N1 168.4(3)
O7 Fe4 N1 94.1(3)
O11 Fe4 N1 78.8(3)
O12 Fe4 N1 74.3(3)
O13 Fe4 N1 76.3(3)
O3 Fe5 O20 103.7(3)
O3 Fe5 O8 97.7(3)
O20 Fe5 O8 86.4(3)
O3 Fe5 O23 105.1(3)
O20 Fe5 O23 151.1(3)
O8 Fe5 O23 86.8(3)
O3 Fe5 O21 89.6(3)
O20 Fe5 O21 92.0(3)
O8 Fe5 O21 172.7(3)
O23 Fe5 O21 91.2(3)
O3 Fe5 N3 166.0(3)
O20 Fe5 N3 78.8(3)
O8 Fe5 N3 96.2(3)
O23 Fe5 N3 74.0(3)
O21 Fe5 N3 76.4(3)
O4 Fe6 O11 102.4(3)
O4 Fe6 O9 82.3(3)
O11 Fe6 O9 95.7(3)
O4 Fe6 O18 98.1(3)
O11 Fe6 O18 88.7(3)
O9 Fe6 O18 175.3(3)
O4 Fe6 O16 101.8(3)
O11 Fe6 O16 155.7(3)
O9 Fe6 O16 89.9(3)
O18 Fe6 O16 85.4(3)
O4 Fe6 N2 178.5(3)
O11 Fe6 N2 78.9(3)
O9 Fe6 N2 98.3(3)
O18 Fe6 N2 81.2(3)
O16 Fe6 N2 76.8(3)
O5 Fe7 O20 102.1(3)
O5 Fe7 O10 82.3(3)
O20 Fe7 O10 98.0(3)
O5 Fe7 O27 99.4(3)
O20 Fe7 O27 88.4(3)
O10 Fe7 O27 172.9(3)
O5 Fe7 O25 102.8(3)
O20 Fe7 O25 154.9(3)
O10 Fe7 O25 88.2(3)
O27 Fe7 O25 84.7(3)
O5 Fe7 N4 177.1(3)
O20 Fe7 N4 80.1(3)
O10 Fe7 N4 95.5(3)
O27 Fe7 N4 82.5(3)
O25 Fe7 N4 75.1(3)
O6 Fe8 O8 85.8(3)
O6 Fe8 O4 101.1(3)
O8 Fe8 O4 99.2(3)
O6 Fe8 O9 97.3(3)
O8 Fe8 O9 176.6(3)
O4 Fe8 O9 78.7(2)
O6 Fe8 N14 163.7(3)
O8 Fe8 N14 87.7(3)
O4 Fe8 N14 94.7(3)
O9 Fe8 N14 89.8(3)
O6 Fe8 N13 86.7(3)
O8 Fe8 N13 92.9(3)
O4 Fe8 N13 166.0(3)
O9 Fe8 N13 88.8(3)
N14 Fe8 N13 78.8(3)
O6 Fe9 O7 85.9(3)
O6 Fe9 O5 98.9(3)
O7 Fe9 O5 100.1(3)
O6 Fe9 O10 98.6(3)
O7 Fe9 O10 175.5(3)
O5 Fe9 O10 79.4(3)
O6 Fe9 N15 89.1(3)
O7 Fe9 N15 92.2(3)
O5 Fe9 N15 165.7(3)
O10 Fe9 N15 87.8(3)
O6 Fe9 N16 166.1(3)
O7 Fe9 N16 86.8(3)
O5 Fe9 N16 94.0(3)
O10 Fe9 N16 88.7(3)
N15 Fe9 N16 79.4(3)
O32 Fe10 O33 111.8(3)
O32 Fe10 O29 122.7(3)
O33 Fe10 O29 125.5(3)
O32 Fe10 O31 91.7(3)
O33 Fe10 O31 99.3(3)
O29 Fe10 O31 79.8(3)
O32 Fe10 O30 99.4(3)
O33 Fe10 O30 92.6(3)
O29 Fe10 O30 79.6(3)
O31 Fe10 O30 159.4(3)
O32 Fe10 Fe11 124.33(19)
O33 Fe10 Fe11 107.4(2)
O29 Fe10 Fe11 40.2(2)
O31 Fe10 Fe11 119.16(19)
O30 Fe10 Fe11 40.56(19)
O32 Fe10 Fe12 104.9(2)
O33 Fe10 Fe12 126.3(2)
O29 Fe10 Fe12 40.1(2)
O31 Fe10 Fe12 40.96(18)
O30 Fe10 Fe12 118.79(19)
Fe11 Fe10 Fe12 80.33(6)
O29 Fe11 O30 85.7(3)
O29 Fe11 N22 99.5(3)
O30 Fe11 N22 92.8(3)
O29 Fe11 N21 97.3(3)
O30 Fe11 N21 171.4(3)
N22 Fe11 N21 78.8(4)
O29 Fe11 N23 91.0(3)
O30 Fe11 N23 94.9(3)
N22 Fe11 N23 167.4(3)
N21 Fe11 N23 93.2(4)
O29 Fe11 N24 168.5(3)
O30 Fe11 N24 91.7(3)
N22 Fe11 N24 91.8(3)
N21 Fe11 N24 87.0(4)
N23 Fe11 N24 78.0(3)
O29 Fe11 Fe10 43.3(2)
O30 Fe11 Fe10 43.6(2)
N22 Fe11 Fe10 106.7(2)
N21 Fe11 Fe10 140.5(3)
N23 Fe11 Fe10 85.7(2)
N24 Fe11 Fe10 130.9(2)
O29 Fe12 O31 84.9(3)
O29 Fe12 N26 98.1(3)
O31 Fe12 N26 94.3(3)
O29 Fe12 N27 91.7(3)
O31 Fe12 N27 96.3(3)
N26 Fe12 N27 166.1(4)
O29 Fe12 N28 167.4(4)
O31 Fe12 N28 91.5(3)
N26 Fe12 N28 94.2(4)
N27 Fe12 N28 76.6(4)
O29 Fe12 N25 98.3(3)
O31 Fe12 N25 172.8(3)
N26 Fe12 N25 79.0(4)
N27 Fe12 N25 90.0(4)
N28 Fe12 N25 86.7(4)
O29 Fe12 Fe10 43.1(2)
O31 Fe12 Fe10 43.3(2)
N26 Fe12 Fe10 106.9(3)
N27 Fe12 Fe10 86.9(2)
N28 Fe12 Fe10 129.9(2)
N25 Fe12 Fe10 141.0(3)
O30 Fe13 O39 104.0(3)
O30 Fe13 O35 97.5(3)
O39 Fe13 O35 86.5(3)
O30 Fe13 O42 103.2(3)
O39 Fe13 O42 152.6(3)
O35 Fe13 O42 86.9(3)
O30 Fe13 O40 90.7(3)
O39 Fe13 O40 93.3(3)
O35 Fe13 O40 171.6(3)
O42 Fe13 O40 89.4(3)
O30 Fe13 N17 167.0(3)
O39 Fe13 N17 78.8(3)
O35 Fe13 N17 95.3(3)
O42 Fe13 N17 75.4(3)
O40 Fe13 N17 76.4(3)
O31 Fe14 O36 96.2(3)
O31 Fe14 O48 104.6(3)
O36 Fe14 O48 87.2(3)
O31 Fe14 O49 102.7(3)
O36 Fe14 O49 86.6(3)
O48 Fe14 O49 152.4(3)
O31 Fe14 O51 91.4(3)
O36 Fe14 O51 172.3(3)
O48 Fe14 O51 91.5(3)
O49 Fe14 O51 91.1(3)
O31 Fe14 N19 167.4(3)
O36 Fe14 N19 96.0(3)
O48 Fe14 N19 79.1(3)
O49 Fe14 N19 74.9(3)
O51 Fe14 N19 76.3(3)
O32 Fe15 O39 101.9(3)
O32 Fe15 O37 82.4(3)
O39 Fe15 O37 98.0(3)
O32 Fe15 O46 101.0(3)
O39 Fe15 O46 89.7(3)
O37 Fe15 O46 170.7(3)
O32 Fe15 O44 102.5(3)
O39 Fe15 O44 155.5(3)
O37 Fe15 O44 86.6(3)
O46 Fe15 O44 84.3(3)
O32 Fe15 N18 177.6(3)
O39 Fe15 N18 78.8(3)
O37 Fe15 N18 95.2(3)
O46 Fe15 N18 81.2(3)
O44 Fe15 N18 76.8(3)
O33 Fe16 O48 101.7(3)
O33 Fe16 O38 82.0(3)
O48 Fe16 O38 97.5(3)
O33 Fe16 O55 98.2(3)
O48 Fe16 O55 88.7(3)
O38 Fe16 O55 173.7(3)
O33 Fe16 O53 103.5(3)
O48 Fe16 O53 154.8(3)
O38 Fe16 O53 87.8(3)
O55 Fe16 O53 86.1(3)
O33 Fe16 N20 179.0(3)
O48 Fe16 N20 78.5(3)
O38 Fe16 N20 97.0(3)
O55 Fe16 N20 82.8(3)
O53 Fe16 N20 76.3(3)
O34 Fe17 O36 88.0(3)
O34 Fe17 O32 100.2(3)
O36 Fe17 O32 99.7(3)
O34 Fe17 O37 96.5(3)
O36 Fe17 O37 175.5(3)
O32 Fe17 O37 79.9(3)
O34 Fe17 N29 88.0(3)
O36 Fe17 N29 90.0(3)
O32 Fe17 N29 167.4(3)
O37 Fe17 N29 89.8(3)
O34 Fe17 N30 165.4(3)
O36 Fe17 N30 85.7(3)
O32 Fe17 N30 93.8(3)
O37 Fe17 N30 89.9(4)
N29 Fe17 N30 78.9(4)
O35 Fe18 O34 86.5(3)
O35 Fe18 O33 100.3(3)
O34 Fe18 O33 100.0(3)
O35 Fe18 O38 177.4(3)
O34 Fe18 O38 96.1(3)
O33 Fe18 O38 79.0(3)
O35 Fe18 N31 90.9(3)
O34 Fe18 N31 88.4(3)
O33 Fe18 N31 166.3(3)
O38 Fe18 N31 89.4(3)
O35 Fe18 N32 86.7(3)
O34 Fe18 N32 164.9(3)
O33 Fe18 N32 94.5(3)
O38 Fe18 N32 90.8(3)
N31 Fe18 N32 78.2(3)
Fe2 O1 Fe3 167.9(4)
Fe2 O1 Fe1 96.6(3)
Fe3 O1 Fe1 95.4(3)
Fe4 O2 Fe2 137.2(3)
Fe4 O2 Fe1 126.6(3)
Fe2 O2 Fe1 95.5(3)
Fe5 O3 Fe3 138.9(3)
Fe5 O3 Fe1 126.0(3)
Fe3 O3 Fe1 94.9(3)
Fe1 O4 Fe6 132.6(4)
Fe1 O4 Fe8 121.3(3)
Fe6 O4 Fe8 100.6(3)
Fe1 O5 Fe7 133.5(3)
Fe1 O5 Fe9 122.3(3)
Fe7 O5 Fe9 100.5(3)
Fe8 O6 Fe9 130.8(3)
Fe4 O7 Fe9 133.3(3)
Fe8 O8 Fe5 133.6(4)
Fe6 O9 Fe8 96.5(3)
Fe7 O10 Fe9 96.1(3)
C1 O11 Fe6 118.6(6)
C1 O11 Fe4 114.0(5)
Fe6 O11 Fe4 126.5(3)
C4 O12 Fe4 114.9(7)
C6 O13 Fe4 123.7(7)
C9 O16 Fe6 118.9(7)
C11 O18 Fe6 117.5(7)
C12 O20 Fe5 117.8(6)
C12 O20 Fe7 115.7(6)
Fe5 O20 Fe7 124.7(3)
C15 O21 Fe5 121.6(7)
C17 O23 Fe5 114.5(7)
C20 O25 Fe7 116.1(7)
C22 O27 Fe7 117.4(7)
Fe11 O29 Fe12 166.7(4)
Fe11 O29 Fe10 96.4(3)
Fe12 O29 Fe10 96.8(3)
Fe13 O30 Fe11 137.6(3)
Fe13 O30 Fe10 125.8(3)
Fe11 O30 Fe10 95.8(3)
Fe14 O31 Fe12 136.7(4)
Fe14 O31 Fe10 126.9(3)
Fe12 O31 Fe10 95.8(3)
Fe10 O32 Fe15 134.4(3)
Fe10 O32 Fe17 120.5(3)
Fe15 O32 Fe17 100.0(3)
Fe16 O33 Fe10 134.8(4)
Fe16 O33 Fe18 100.3(3)
Fe10 O33 Fe18 120.2(3)
Fe17 O34 Fe18 130.0(4)
Fe18 O35 Fe13 134.4(4)
Fe17 O36 Fe14 135.1(3)
Fe15 O37 Fe17 96.1(3)
Fe16 O38 Fe18 96.5(3)
C35 O39 Fe15 118.4(6)
C35 O39 Fe13 114.3(6)
Fe15 O39 Fe13 125.8(4)
C38 O40 Fe13 121.0(7)
C40 O42 Fe13 115.9(7)
C43 O44 Fe15 115.4(7)
C45 O46 Fe15 117.4(7)
C46 O48 Fe16 118.8(6)
C46 O48 Fe14 113.5(6)
Fe16 O48 Fe14 125.8(3)
C49 O49 Fe14 118.0(7)
C51 O51 Fe14 122.9(9)
C54 O53 Fe16 116.5(6)
C56 O55 Fe16 118.3(7)
O11 C1 C7 107.7(7)
O11 C1 C2 106.6(8)
C7 C1 C2 114.7(8)
N1 C2 C1 105.7(8)
N1 C3 C4 109.6(9)
O14 C4 O12 119.7(10)
O14 C4 C3 120.4(10)
O12 C4 C3 119.6(10)
N1 C5 C6 115.1(8)
O15 C6 O13 125.1(11)
O15 C6 C5 120.4(9)
O13 C6 C5 114.5(10)
N2 C7 C1 107.4(7)
N2 C8 C9 108.6(9)
O17 C9 O16 125.9(10)
O17 C9 C8 118.3(9)
O16 C9 C8 115.5(9)
N2 C10 C11 114.3(9)
O19 C11 O18 123.7(10)
O19 C11 C10 117.8(11)
O18 C11 C10 118.4(10)
O20 C12 C18 112.6(8)
O20 C12 C13 104.5(8)
C18 C12 C13 116.3(9)
N3 C13 C12 108.9(9)
N3 C14 C15 114.3(9)
O22 C15 O21 123.6(12)
O22 C15 C14 119.7(11)
O21 C15 C14 116.4(10)
N3 C16 C17 107.7(10)
O24 C17 O23 123.5(12)
O24 C17 C16 118.1(12)
O23 C17 C16 118.3(10)
C12 C18 N4 108.8(8)
N4 C19 C20 113.5(9)
O26 C20 O25 122.6(11)
O26 C20 C19 122.3(11)
O25 C20 C19 115.1(10)
N4 C21 C22 117.4(8)
O28 C22 O27 122.8(11)
O28 C22 C21 120.0(10)
O27 C22 C21 117.2(9)
C24 C23 N5 111.0(13)
C23 C24 N6 114.5(12)
C26 C25 N7 109.2(12)
N8 C26 C25 116.8(14)
N9 C27 C28 118.6(14)
C27 C28 N10 110.0(11)
C30 C29 N11 115.9(14)
C29 C30 N12 119.0(13)
N13 C31 C32 110.0(10)
N14 C32 C31 108.7(9)
C34 C33 N15 109.9(10)
C33 C34 N16 109.4(11)
O39 C35 C36 108.1(8)
O39 C35 C41 109.0(9)
C36 C35 C41 113.6(9)
N17 C36 C35 107.5(9)
N17 C37 C38 114.6(10)
O41 C38 O40 122.0(12)
O41 C38 C37 120.5(11)
O40 C38 C37 117.4(10)
N17 C39 C40 108.7(9)
O43 C40 O42 124.1(11)
O43 C40 C39 117.6(12)
O42 C40 C39 118.2(9)
N18 C41 C35 106.5(9)
N18 C42 C43 110.1(10)
O45 C43 O44 124.2(12)
O45 C43 C42 119.3(11)
O44 C43 C42 116.3(10)
C45 C44 N18 115.6(9)
O47 C45 O46 121.2(12)
O47 C45 C44 119.7(10)
O46 C45 C44 119.1(9)
O48 C46 C52 107.2(8)
O48 C46 C47 106.4(8)
C52 C46 C47 112.5(8)
N19 C47 C46 106.6(8)
N19 C48 C49 110.2(10)
O50 C49 O49 124.0(11)
O50 C49 C48 119.9(11)
O49 C49 C48 116.0(11)
N19 C50 C51 112.1(10)
O52 C51 O51 124.5(13)
O52 C51 C50 118.8(12)
O51 C51 C50 116.6(13)
N20 C52 C46 107.0(7)
N20 C53 C54 109.6(8)
O54 C54 O53 123.9(10)
O54 C54 C53 119.3(10)
O53 C54 C53 116.9(9)
N20 C55 C56 114.6(9)
O56 C56 O55 126.7(11)
O56 C56 C55 115.9(11)
O55 C56 C55 117.3(11)
C58 C57 N21 114.6(13)
C57 C58 N22 117.4(14)
N23 C59 C60 110.2(9)
N24 C60 C59 108.6(9)
C61 C62 N26 116.6(15)
N27 C63 C64 110.5(11)
C63 C64 N28 107.6(10)
N29 C65 C66 108.9(11)
C65 C66 N30 108.1(10)
N31 C67 C68 105.3(9)
N32 C68 C67 108.0(9)
C3 N1 C5 111.1(8)
C3 N1 C2 116.1(8)
C5 N1 C2 113.3(8)
C3 N1 Fe4 102.2(5)
C5 N1 Fe4 107.1(6)
C2 N1 Fe4 105.9(5)
C7 N2 C8 112.4(8)
C7 N2 C10 113.9(8)
C8 N2 C10 112.2(9)
C7 N2 Fe6 103.4(6)
C8 N2 Fe6 106.2(6)
C10 N2 Fe6 108.0(6)
C16 N3 C14 113.5(9)
C16 N3 C13 113.3(9)
C14 N3 C13 111.6(8)
C16 N3 Fe5 104.8(6)
C14 N3 Fe5 107.8(7)
C13 N3 Fe5 105.0(6)
C19 N4 C21 111.3(8)
C19 N4 C18 118.2(8)
C21 N4 C18 111.7(8)
C19 N4 Fe7 105.6(6)
C21 N4 Fe7 105.3(6)
C18 N4 Fe7 103.4(6)
C23 N5 Fe2 110.6(7)
C24 N6 Fe2 107.9(7)
C25 N7 Fe2 114.7(7)
C26 N8 Fe2 109.9(8)
C27 N9 Fe3 108.6(8)
C28 N10 Fe3 110.5(8)
C29 N11 Fe3 109.7(8)
C30 N12 Fe3 108.0(8)
C31 N13 Fe8 109.9(7)
C32 N14 Fe8 110.2(7)
C33 N15 Fe9 109.0(7)
C34 N16 Fe9 110.3(7)
C36 N17 C37 112.8(9)
C36 N17 C39 115.7(8)
C37 N17 C39 111.0(8)
C36 N17 Fe13 105.1(6)
C37 N17 Fe13 108.2(7)
C39 N17 Fe13 103.1(7)
C41 N18 C42 111.9(9)
C41 N18 C44 114.4(8)
C42 N18 C44 113.7(8)
C41 N18 Fe15 104.8(6)
C42 N18 Fe15 104.2(7)
C44 N18 Fe15 106.7(6)
C48 N19 C47 116.3(9)
C48 N19 C50 110.8(9)
C47 N19 C50 113.3(9)
C48 N19 Fe14 102.7(7)
C47 N19 Fe14 104.4(6)
C50 N19 Fe14 108.3(6)
C53 N20 C52 114.0(8)
C53 N20 C55 110.2(8)
C52 N20 C55 113.8(8)
C53 N20 Fe16 107.7(6)
C52 N20 Fe16 104.1(6)
C55 N20 Fe16 106.3(6)
C57 N21 Fe11 109.3(8)
C58 N22 Fe11 113.4(9)
C59 N23 Fe11 106.3(6)
C60 N24 Fe11 112.4(7)
C61 N25 Fe12 109.4(8)
C62 N26 Fe12 111.3(8)
C63 N27 Fe12 110.0(7)
C64 N28 Fe12 112.8(8)
C65 N29 Fe17 111.3(8)
C66 N30 Fe17 107.9(7)
C67 N31 Fe18 110.8(6)
C68 N32 Fe18 112.1(7)
O63 N61 O61 127.6(15)
O63 N61 O62 119.2(12)
O61 N61 O62 113.0(15)
O72 N71 O71 123.7(10)
O72 N71 O73A 118.8(11)
O71 N71 O73A 114.6(11)
O72 N71 O73B 114.0(15)
O71 N71 O73B 112.2(15)
O73A N71 O73B 51.4(15)
O81 N81 O83 123.1(10)
O81 N81 O82 119.6(12)
O83 N81 O82 116.8(13)
O93 N91 O92 122.0(15)
O93 N91 O91 122.8(15)
O92 N91 O91 115.1(15)
C62 C61 N25 122.8(15)

loop_
_geom_bond_atom_site_label_1
_geom_bond_atom_site_label_2
_geom_bond_distance
Fe1 O5 1.869(7)
Fe1 O4 1.874(6)
Fe1 O1 2.000(6)
Fe1 O2 2.018(6)
Fe1 O3 2.028(6)
Fe1 Fe3 2.904(2)
Fe1 Fe2 2.912(2)
Fe2 O1 1.900(7)
Fe2 O2 1.917(6)
Fe2 N7 2.114(8)
Fe2 N8 2.182(9)
Fe2 N5 2.184(8)
Fe2 N6 2.243(9)
Fe3 O3 1.913(7)
Fe3 O1 1.928(7)
Fe3 N11 2.149(9)
Fe3 N9 2.190(8)
Fe3 N10 2.198(9)
Fe3 N12 2.200(9)
Fe4 O2 1.865(6)
Fe4 O7 1.996(6)
Fe4 O11 2.008(6)
Fe4 O12 2.045(7)
Fe4 O13 2.057(7)
Fe4 N1 2.282(7)
Fe5 O3 1.864(7)
Fe5 O20 1.981(7)
Fe5 O8 2.013(7)
Fe5 O23 2.019(7)
Fe5 O21 2.042(7)
Fe5 N3 2.276(8)
Fe6 O4 1.904(6)
Fe6 O11 1.973(6)
Fe6 O9 1.993(7)
Fe6 O18 2.031(7)
Fe6 O16 2.051(7)
Fe6 N2 2.181(8)
Fe7 O5 1.891(6)
Fe7 O20 1.987(7)
Fe7 O10 2.016(6)
Fe7 O27 2.037(7)
Fe7 O25 2.078(7)
Fe7 N4 2.197(8)
Fe8 O6 1.972(7)
Fe8 O8 1.987(6)
Fe8 O4 2.005(7)
Fe8 O9 2.039(6)
Fe8 N14 2.155(8)
Fe8 N13 2.182(8)
Fe9 O6 1.980(7)
Fe9 O7 1.998(6)
Fe9 O5 2.011(6)
Fe9 O10 2.017(7)
Fe9 N15 2.148(9)
Fe9 N16 2.166(8)
Fe10 O32 1.871(6)
Fe10 O33 1.893(6)
Fe10 O29 2.014(7)
Fe10 O31 2.017(7)
Fe10 O30 2.022(6)
Fe10 Fe11 2.9151(19)
Fe10 Fe12 2.928(2)
Fe11 O29 1.895(7)
Fe11 O30 1.905(7)
Fe11 N22 2.152(8)
Fe11 N21 2.183(9)
Fe11 N23 2.186(9)
Fe11 N24 2.237(8)
Fe12 O29 1.900(7)
Fe12 O31 1.929(6)
Fe12 N26 2.115(10)
Fe12 N27 2.176(9)
Fe12 N28 2.203(9)
Fe12 N25 2.204(9)
Fe13 O30 1.869(7)
Fe13 O39 1.992(6)
Fe13 O35 1.992(6)
Fe13 O42 2.045(7)
Fe13 O40 2.047(7)
Fe13 N17 2.283(9)
Fe14 O31 1.847(6)
Fe14 O36 1.992(8)
Fe14 O48 2.005(6)
Fe14 O49 2.035(7)
Fe14 O51 2.065(8)
Fe14 N19 2.298(9)
Fe15 O32 1.907(6)
Fe15 O39 1.979(7)
Fe15 O37 2.013(6)
Fe15 O46 2.045(7)
Fe15 O44 2.089(7)
Fe15 N18 2.184(9)
Fe16 O33 1.890(6)
Fe16 O48 1.981(7)
Fe16 O38 1.998(7)
Fe16 O55 2.016(7)
Fe16 O53 2.074(7)
Fe16 N20 2.176(9)
Fe17 O34 1.984(7)
Fe17 O36 1.991(7)
Fe17 O32 2.006(6)
Fe17 O37 2.020(7)
Fe17 N29 2.156(9)
Fe17 N30 2.176(9)
Fe18 O35 1.987(7)
Fe18 O34 1.995(7)
Fe18 O33 2.003(7)
Fe18 O38 2.009(6)
Fe18 N31 2.177(8)
Fe18 N32 2.206(8)
O11 C1 1.425(10)
O12 C4 1.278(12)
O13 C6 1.267(11)
O14 C4 1.272(13)
O15 C6 1.243(13)
O16 C9 1.267(12)
O17 C9 1.245(12)
O18 C11 1.283(13)
O19 C11 1.254(14)
O20 C12 1.421(11)
O21 C15 1.294(13)
O22 C15 1.239(13)
O23 C17 1.299(14)
O24 C17 1.275(13)
O25 C20 1.305(12)
O26 C20 1.241(13)
O27 C22 1.285(11)
O28 C22 1.205(13)
O39 C35 1.403(12)
O40 C38 1.286(13)
O41 C38 1.229(13)
O42 C40 1.274(14)
O43 C40 1.253(13)
O44 C43 1.301(13)
O45 C43 1.241(13)
O46 C45 1.285(12)
O47 C45 1.198(12)
O48 C46 1.433(11)
O49 C49 1.283(14)
O50 C49 1.240(15)
O51 C51 1.278(14)
O52 C51 1.212(16)
O53 C54 1.304(12)
O54 C54 1.238(12)
O55 C56 1.278(13)
O56 C56 1.211(14)
O61 N61 1.235(13)
O62 N61 1.285(14)
O63 N61 1.192(15)
O71 N71 1.224(11)
O72 N71 1.211(11)
O81 N81 1.256(13)
O82 N81 1.275(12)
O83 N81 1.260(14)
O91 N91 1.248(15)
O92 N91 1.188(14)
O93 N91 1.182(14)
C1 C7 1.535(13)
C1 C2 1.556(13)
C2 N1 1.470(12)
C3 N1 1.453(12)
C3 C4 1.455(15)
C5 N1 1.466(12)
C5 C6 1.509(15)
C7 N2 1.461(12)
C8 N2 1.473(13)
C8 C9 1.542(15)
C10 N2 1.476(13)
C10 C11 1.514(14)
C12 C18 1.453(14)
C12 C13 1.558(14)
C13 N3 1.494(13)
C14 N3 1.452(13)
C14 C15 1.469(17)
C16 N3 1.439(13)
C16 C17 1.519(16)
C18 N4 1.495(12)
C19 N4 1.437(13)
C19 C20 1.460(15)
C21 N4 1.481(12)
C21 C22 1.519(15)
C23 C24 1.44(2)
C23 N5 1.445(15)
C24 N6 1.506(15)
C25 C26 1.45(2)
C25 N7 1.492(14)
C26 N8 1.405(17)
C27 N9 1.388(17)
C27 C28 1.398(19)
C28 N10 1.525(16)
C29 C30 1.320(19)
C29 N11 1.441(18)
C30 N12 1.471(15)
C31 N13 1.458(14)
C31 C32 1.484(16)
C32 N14 1.477(13)
C33 C34 1.431(17)
C33 N15 1.547(14)
C34 N16 1.475(15)
C35 C36 1.519(15)
C35 C41 1.535(15)
C36 N17 1.458(14)
C37 N17 1.460(13)
C37 C38 1.478(16)
C39 N17 1.474(13)
C39 C40 1.540(16)
C41 N18 1.463(13)
C42 N18 1.491(13)
C42 C43 1.511(16)
C44 C45 1.470(16)
C44 N18 1.504(12)
C46 C52 1.500(13)
C46 C47 1.536(14)
C47 N19 1.480(12)
C48 N19 1.469(15)
C48 C49 1.535(16)
C50 N19 1.496(15)
C50 C51 1.524(18)
C52 N20 1.493(12)
C53 N20 1.485(12)
C53 C54 1.512(14)
C55 N20 1.512(14)
C55 C56 1.541(14)
C57 C58 1.41(2)
C57 N21 1.499(18)
C58 N22 1.427(16)
C59 N23 1.466(14)
C59 C60 1.545(16)
C60 N24 1.423(14)
C62 C61 1.32(2)
C62 N26 1.492(17)
C63 N27 1.455(14)
C63 C64 1.469(17)
C64 N28 1.477(15)
C65 N29 1.459(15)
C65 C66 1.471(15)
C66 N30 1.524(15)
C67 N31 1.527(14)
C67 C68 1.575(16)
C68 N32 1.443(12)
N25 C61 1.393(19)
N71 O73A 1.33(2)
N71 O73B 1.35(4)
